data_9011664
loop_
_publ_author_name
'Xu, Y. N.'
'Ching, W. Y.'

_publ_section_title
;
 Electronic, optical, and structural properties of some wurtzite crystals
;
_journal_name_full 'Physical Review B'
_journal_page_first 4335
_journal_page_last 4351
_journal_paper_doi 10.1103/PhysRevB.48.4335
_journal_volume 48
_journal_year 1993
_chemical_formula_sum 'Cd Se'
_chemical_name_mineral Cadmoselite
_space_group_IT_number 186
_symmetry_space_group_name_Hall 'P 6c -2c'
_symmetry_space_group_name_H-M 'P 63 m c'
_cell_angle_alpha 90
_cell_angle_beta 90
_cell_angle_gamma 120
_cell_length_a 4.2985
_cell_length_b 4.2985
_cell_length_c 7.0152
_cell_formula_units_Z 2
_cell_volume 112.255
_database_code_amcsd 0015178
_exptl_crystal_density_diffrn 5.662
_cod_database_code 9011664

loop_
_space_group_symop_operation_xyz
x,y,z
-x,-x+y,1/2+z
x-y,x,1/2+z
-y,-x,z
-y,x-y,z
x-y,-y,1/2+z
-x,-y,1/2+z
x,x-y,z
-x+y,-x,z
y,x,1/2+z
y,-x+y,1/2+z
-x+y,y,z

loop_
_atom_site_label
_atom_site_fract_x
_atom_site_fract_y
_atom_site_fract_z
Cd 0.66667 0.33333 0.00000
Se 0.66667 0.33333 0.37500

loop_
_cod_related_entry_id
_cod_related_entry_database
_cod_related_entry_code
1 AMCSD 0015178
